data_1512320
loop_
_publ_author_name
'Xin, Xiaoyi'
'Wang, Dongping'
'Wu, Fan'
'Wang, Chunxiang'
'Wang, Haolong'
'Li, Xincheng'
'Wan, Boshun'

_publ_section_title
;
 Synthesis of Polyfluoroalkyl Cyclobutenes from 3-Aza-1,5-enynes via an
 Aza-Claisen Rearrangement/Cyclization Cascade.
;
_journal_issue 17
_journal_name_full 'Organic letters'
_journal_page_first 4512
_journal_page_last 4515
_journal_paper_doi 10.1021/ol4020738
_journal_volume 15
_journal_year 2013
_chemical_formula_sum 'C27 H22 F3 N O4 S'
_chemical_formula_weight 513.52
_chemical_name_systematic
; 
 ? 
;
_space_group_IT_number 14
_symmetry_cell_setting monoclinic
_symmetry_space_group_name_Hall '-P 2ybc'
_symmetry_space_group_name_H-M 'P 1 21/c 1'
_atom_sites_solution_hydrogens geom
_atom_sites_solution_primary direct
_atom_sites_solution_secondary difmap
_audit_creation_method SHELXL-97
_cell_angle_alpha 90.00
_cell_angle_beta 98.403(4)
_cell_angle_gamma 90.00
_cell_formula_units_Z 4
_cell_length_a 10.3946(8)
_cell_length_b 19.3743(12)
_cell_length_c 12.6676(8)
_cell_measurement_reflns_used 1554
_cell_measurement_temperature 296(2)
_cell_measurement_theta_max 20.68
_cell_measurement_theta_min 2.59
_cell_volume 2523.7(3)
_computing_cell_refinement 'Bruker SMART'
_computing_data_collection 'Bruker SMART'
_computing_data_reduction 'Bruker SHELXTL'
_computing_molecular_graphics 'Bruker SHELXTL'
_computing_publication_material 'Bruker SHELXTL'
_computing_structure_refinement 'SHELXL-97 (Sheldrick, 1997)'
_computing_structure_solution 'SHELXS-97 (Sheldrick, 1990)'
_diffrn_ambient_temperature 296(2)
_diffrn_measured_fraction_theta_full 1.000
_diffrn_measured_fraction_theta_max 1.000
_diffrn_measurement_device_type 'Smart Apex II CCD'
_diffrn_measurement_method 'omega scans'
_diffrn_radiation_monochromator graphite
_diffrn_radiation_source 'fine-focus sealed tube'
_diffrn_radiation_type MoK\a
_diffrn_radiation_wavelength 0.71073
_diffrn_reflns_av_R_equivalents 0.0305
_diffrn_reflns_av_sigmaI/netI 0.0422
_diffrn_reflns_limit_h_max 11
_diffrn_reflns_limit_h_min -12
_diffrn_reflns_limit_k_max 23
_diffrn_reflns_limit_k_min -17
_diffrn_reflns_limit_l_max 15
_diffrn_reflns_limit_l_min -12
_diffrn_reflns_number 9576
_diffrn_reflns_theta_full 25.00
_diffrn_reflns_theta_max 25.00
_diffrn_reflns_theta_min 1.94
_diffrn_standards_decay_% 0
_diffrn_standards_interval_count 0
_diffrn_standards_interval_time 0
_diffrn_standards_number 0
_exptl_absorpt_coefficient_mu 0.184
_exptl_absorpt_correction_T_max 0.9729
_exptl_absorpt_correction_T_min 0.8882
_exptl_absorpt_correction_type empirical
_exptl_absorpt_process_details sadabs
_exptl_crystal_colour colourless
_exptl_crystal_density_diffrn 1.352
_exptl_crystal_density_method 'not measured'
_exptl_crystal_description needle
_exptl_crystal_F_000 1064
_exptl_crystal_size_max 0.66
_exptl_crystal_size_mid 0.18
_exptl_crystal_size_min 0.15
_refine_diff_density_max 0.806
_refine_diff_density_min -0.450
_refine_diff_density_rms 0.053
_refine_ls_extinction_method none
_refine_ls_goodness_of_fit_ref 1.030
_refine_ls_hydrogen_treatment constr
_refine_ls_matrix_type full
_refine_ls_number_parameters 325
_refine_ls_number_reflns 4443
_refine_ls_number_restraints 18
_refine_ls_restrained_S_all 1.043
_refine_ls_R_factor_all 0.1092
_refine_ls_R_factor_gt 0.0685
_refine_ls_shift/su_max 0.001
_refine_ls_shift/su_mean 0.000
_refine_ls_structure_factor_coef Fsqd
_refine_ls_weighting_details 'calc w=1/[\s^2^(Fo^2^)+(0.1568P)^2^+0.0730P] where P=(Fo^2^+2Fc^2^)/3'
_refine_ls_weighting_scheme calc
_refine_ls_wR_factor_gt 0.2158
_refine_ls_wR_factor_ref 0.2469
_reflns_number_gt 2713
_reflns_number_total 4443
_reflns_threshold_expression >2sigma(I)
_cod_data_source_file ol4020738_si_001.cif
_cod_data_source_block 0913a
_cod_depositor_comments
;
The following automatic conversions were performed:

'_symmetry_cell_setting' value 'Monoclinic' changed to 'monoclinic'
according to /home/saulius/struct/CIF-dictionaries/cif_core.dic
dictionary named 'cif_core.dic' version 2.4.2 from 2011-04-26.

Automatic conversion script
Id: cif_fix_values 1891 2012-01-12 08:04:46Z andrius 
;
_cod_original_sg_symbol_H-M 'P2(1)/c  '
_cod_database_code 1512320

loop_
_symmetry_equiv_pos_as_xyz
'x, y, z'
'-x, y+1/2, -z+1/2'
'-x, -y, -z'
'x, -y-1/2, z-1/2'

loop_
_atom_site_label
_atom_site_type_symbol
_atom_site_fract_x
_atom_site_fract_y
_atom_site_fract_z
_atom_site_U_iso_or_equiv
_atom_site_adp_type
_atom_site_occupancy
_atom_site_symmetry_multiplicity
_atom_site_calc_flag
_atom_site_refinement_flags
S1 S 0.40421(10) 1.09868(5) 0.73102(8) 0.0615(4) Uani 1 1 d .
F1 F -0.0350(3) 1.1128(2) 0.7896(3) 0.1269(13) Uani 1 1 d .
F2 F 0.1238(4) 1.18337(18) 0.7980(3) 0.1260(13) Uani 1 1 d .
F3 F 0.0346(3) 1.14684(17) 0.6487(2) 0.1090(10) Uani 1 1 d .
O1 O 0.3356(3) 1.13276(14) 0.6399(2) 0.0788(9) Uani 1 1 d .
O2 O 0.5086(3) 1.13111(14) 0.7969(2) 0.0771(8) Uani 1 1 d .
O3 O -0.0790(4) 1.0142(3) 0.6219(4) 0.153(2) Uani 1 1 d .
O4 O 0.0163(3) 0.9126(2) 0.6497(2) 0.0929(11) Uani 1 1 d .
N1 N 0.2928(3) 1.08261(15) 0.8093(2) 0.0530(7) Uani 1 1 d .
C1 C 0.5685(5) 0.8153(2) 0.6077(4) 0.0918(15) Uani 1 1 d .
H1B H 0.5151 0.8005 0.5434 0.138 Uiso 1 1 d R
H1C H 0.6582 0.8145 0.5974 0.138 Uiso 1 1 d R
H1D H 0.5562 0.7848 0.6651 0.138 Uiso 1 1 d R
C2 C 0.5298(4) 0.8871(2) 0.6351(3) 0.0651(10) Uani 1 1 d .
C3 C 0.4339(4) 0.9218(2) 0.5723(3) 0.0685(11) Uani 1 1 d .
H3A H 0.3912 0.9002 0.5085 0.082 Uiso 1 1 d R
C4 C 0.3963(4) 0.9877(2) 0.5982(3) 0.0657(10) Uani 1 1 d .
H4A H 0.3282 1.0115 0.5531 0.079 Uiso 1 1 d R
C5 C 0.4584(3) 1.01871(19) 0.6906(3) 0.0544(9) Uani 1 1 d .
C6 C 0.5582(4) 0.9851(2) 0.7534(3) 0.0690(11) Uani 1 1 d .
H6A H 0.6020 1.0071 0.8165 0.083 Uiso 1 1 d R
C7 C 0.5945(4) 0.9204(2) 0.7251(3) 0.0719(11) Uani 1 1 d .
H7A H 0.6650 0.8973 0.7684 0.086 Uiso 1 1 d R
C8 C 0.3345(3) 1.05902(18) 0.9215(3) 0.0529(9) Uani 1 1 d .
H8A H 0.4234 1.0728 0.9418 0.063 Uiso 1 1 d R
C9 C 0.3295(4) 0.9837(2) 0.9310(3) 0.0568(9) Uani 1 1 d .
C10 C 0.3163(3) 0.9229(2) 0.9351(3) 0.0580(9) Uani 1 1 d .
C11 C 0.2956(4) 0.8493(2) 0.9332(4) 0.0666(11) Uani 1 1 d .
C12 C 0.3242(6) 0.8110(3) 0.8480(5) 0.1063(18) Uani 1 1 d .
H12A H 0.3655 0.8329 0.7938 0.128 Uiso 1 1 d R
C13 C 0.2931(7) 0.7395(4) 0.8432(6) 0.130(2) Uani 1 1 d U
H13A H 0.3117 0.7118 0.7844 0.156 Uiso 1 1 d R
C14 C 0.2421(6) 0.7138(4) 0.9175(5) 0.1123(18) Uani 1 1 d U
H14A H 0.2198 0.6657 0.9102 0.135 Uiso 1 1 d R
C15 C 0.2140(6) 0.7439(3) 1.0032(5) 0.1191(19) Uani 1 1 d U
H15A H 0.1764 0.7194 1.0571 0.143 Uiso 1 1 d R
C16 C 0.2421(5) 0.8180(3) 1.0154(5) 0.0919(15) Uani 1 1 d .
H16A H 0.2252 0.8442 1.0763 0.110 Uiso 1 1 d R
C17 C 0.2541(3) 1.09678(17) 0.9938(3) 0.0522(9) Uani 1 1 d .
C18 C 0.2838(4) 1.1644(2) 1.0206(3) 0.0654(10) Uani 1 1 d .
H18A H 0.3575 1.1858 0.9964 0.078 Uiso 1 1 d R
C19 C 0.2078(5) 1.2018(2) 1.0818(4) 0.0802(13) Uani 1 1 d .
H19A H 0.2299 1.2487 1.1009 0.096 Uiso 1 1 d R
C20 C 0.1004(5) 1.1712(3) 1.1153(3) 0.0764(12) Uani 1 1 d .
H20A H 0.0471 1.1974 1.1565 0.092 Uiso 1 1 d R
C21 C 0.0713(4) 1.1043(2) 1.0891(3) 0.0728(11) Uani 1 1 d .
H21A H -0.0027 1.0832 1.1132 0.087 Uiso 1 1 d R
C22 C 0.1468(4) 1.0667(2) 1.0290(3) 0.0602(9) Uani 1 1 d .
H22A H 0.1260 1.0194 1.0117 0.072 Uiso 1 1 d R
C23 C 0.0715(5) 1.1283(3) 0.7485(4) 0.0811(14) Uani 1 1 d .
C24 C 0.1648(4) 1.0670(2) 0.7574(3) 0.0594(10) Uani 1 1 d .
C25 C 0.1349(4) 1.0050(2) 0.7200(3) 0.0658(10) Uani 1 1 d .
H25A H 0.2028 0.9711 0.7334 0.079 Uiso 1 1 d R
C26 C 0.0116(5) 0.9798(3) 0.6596(4) 0.0839(13) Uani 1 1 d .
C27 C -0.0979(6) 0.8787(4) 0.5929(5) 0.122(2) Uani 1 1 d .
H27A H -0.0813 0.8300 0.5923 0.183 Uiso 1 1 d R
H27B H -0.1717 0.8874 0.6286 0.183 Uiso 1 1 d R
H27C H -0.1157 0.8954 0.5208 0.183 Uiso 1 1 d R

loop_
_atom_site_aniso_label
_atom_site_aniso_U_11
_atom_site_aniso_U_22
_atom_site_aniso_U_33
_atom_site_aniso_U_23
_atom_site_aniso_U_13
_atom_site_aniso_U_12
S1 0.0716(7) 0.0511(6) 0.0658(6) 0.0073(5) 0.0240(5) -0.0019(4)
F1 0.094(2) 0.179(3) 0.117(2) 0.041(2) 0.0481(19) 0.063(2)
F2 0.151(3) 0.094(2) 0.120(3) -0.0166(19) -0.022(2) 0.062(2)
F3 0.115(2) 0.131(3) 0.0776(18) 0.0304(16) 0.0012(15) 0.0547(18)
O1 0.103(2) 0.0631(19) 0.0745(18) 0.0252(15) 0.0267(16) 0.0126(15)
O2 0.0799(18) 0.0616(18) 0.093(2) -0.0100(15) 0.0239(15) -0.0212(14)
O3 0.092(3) 0.156(4) 0.192(5) -0.001(3) -0.046(3) 0.007(3)
O4 0.084(2) 0.120(3) 0.073(2) -0.0098(19) 0.0047(16) -0.0311(19)
N1 0.0597(17) 0.0526(18) 0.0486(16) 0.0046(13) 0.0147(13) 0.0003(13)
C1 0.097(3) 0.073(3) 0.110(4) -0.022(3) 0.031(3) 0.008(3)
C2 0.068(2) 0.059(2) 0.074(3) 0.000(2) 0.030(2) 0.0025(19)
C3 0.078(3) 0.066(3) 0.062(2) -0.010(2) 0.011(2) -0.002(2)
C4 0.066(2) 0.071(3) 0.060(2) 0.006(2) 0.0069(18) -0.0010(19)
C5 0.057(2) 0.055(2) 0.055(2) -0.0004(17) 0.0202(17) -0.0019(16)
C6 0.063(2) 0.081(3) 0.062(2) -0.012(2) 0.0066(18) 0.009(2)
C7 0.067(2) 0.082(3) 0.067(3) -0.003(2) 0.0088(19) 0.016(2)
C8 0.057(2) 0.049(2) 0.054(2) 0.0061(16) 0.0102(15) -0.0027(15)
C9 0.066(2) 0.054(3) 0.051(2) 0.0036(17) 0.0095(16) 0.0115(18)
C10 0.060(2) 0.053(3) 0.061(2) 0.0032(18) 0.0069(17) 0.0058(17)
C11 0.063(2) 0.048(2) 0.085(3) 0.005(2) 0.000(2) 0.0099(18)
C12 0.131(4) 0.062(3) 0.123(5) -0.019(3) 0.009(4) 0.016(3)
C13 0.130(2) 0.129(2) 0.130(2) -0.0038(10) 0.0162(11) 0.0029(10)
C14 0.111(2) 0.109(2) 0.115(2) 0.0000(10) 0.0103(10) 0.0000(10)
C15 0.117(2) 0.119(2) 0.121(2) 0.0054(10) 0.0156(10) -0.0018(10)
C16 0.087(3) 0.068(3) 0.118(4) 0.015(3) 0.008(3) -0.009(2)
C17 0.063(2) 0.041(2) 0.051(2) 0.0040(15) 0.0027(16) 0.0034(15)
C18 0.085(3) 0.048(2) 0.065(2) -0.0010(19) 0.0174(19) -0.008(2)
C19 0.113(4) 0.047(3) 0.079(3) -0.004(2) 0.007(3) 0.010(2)
C20 0.095(3) 0.079(3) 0.056(2) -0.008(2) 0.014(2) 0.023(3)
C21 0.074(3) 0.077(3) 0.070(3) -0.002(2) 0.018(2) 0.003(2)
C22 0.066(2) 0.055(2) 0.060(2) -0.0076(18) 0.0109(17) -0.0046(18)
C23 0.079(3) 0.099(4) 0.065(3) 0.012(3) 0.010(2) 0.033(3)
C24 0.063(2) 0.068(3) 0.049(2) 0.0124(19) 0.0139(16) 0.0098(19)
C25 0.058(2) 0.078(3) 0.061(2) 0.014(2) 0.0082(17) 0.0000(19)
C26 0.069(3) 0.103(4) 0.078(3) 0.007(3) 0.003(2) -0.006(3)
C27 0.108(4) 0.165(6) 0.090(4) -0.030(4) 0.005(3) -0.056(4)

loop_
_atom_type_symbol
_atom_type_description
_atom_type_scat_dispersion_real
_atom_type_scat_dispersion_imag
_atom_type_scat_source
C C 0.0033 0.0016 'International Tables Vol C Tables 4.2.6.8 and 6.1.1.4'
H H 0.0000 0.0000 'International Tables Vol C Tables 4.2.6.8 and 6.1.1.4'
N N 0.0061 0.0033 'International Tables Vol C Tables 4.2.6.8 and 6.1.1.4'
O O 0.0106 0.0060 'International Tables Vol C Tables 4.2.6.8 and 6.1.1.4'
F F 0.0171 0.0103 'International Tables Vol C Tables 4.2.6.8 and 6.1.1.4'
S S 0.1246 0.1234 'International Tables Vol C Tables 4.2.6.8 and 6.1.1.4'

loop_
_geom_angle_atom_site_label_1
_geom_angle_atom_site_label_2
_geom_angle_atom_site_label_3
_geom_angle
O2 S1 O1 121.39(19)
O2 S1 N1 105.81(16)
O1 S1 N1 105.09(16)
O2 S1 C5 108.28(18)
O1 S1 C5 108.48(18)
N1 S1 C5 106.92(16)
C26 O4 C27 117.2(5)
C24 N1 C8 119.6(3)
C24 N1 S1 116.7(2)
C8 N1 S1 119.6(2)
C2 C1 H1B 109.4
C2 C1 H1C 110.1
H1B C1 H1C 109.5
C2 C1 H1D 108.9
H1B C1 H1D 109.5
H1C C1 H1D 109.5
C3 C2 C7 118.2(4)
C3 C2 C1 121.4(4)
C7 C2 C1 120.3(4)
C2 C3 C4 121.7(4)
C2 C3 H3A 119.1
C4 C3 H3A 119.2
C3 C4 C5 119.0(4)
C3 C4 H4A 120.7
C5 C4 H4A 120.4
C6 C5 C4 120.1(4)
C6 C5 S1 119.8(3)
C4 C5 S1 120.0(3)
C7 C6 C5 119.6(4)
C7 C6 H6A 120.6
C5 C6 H6A 119.8
C6 C7 C2 121.3(4)
C6 C7 H7A 119.6
C2 C7 H7A 119.1
C9 C8 N1 112.0(3)
C9 C8 C17 113.7(3)
N1 C8 C17 108.5(3)
C9 C8 H8A 107.5
N1 C8 H8A 107.6
C17 C8 H8A 107.3
C10 C9 C8 175.2(4)
C9 C10 C11 176.3(4)
C12 C11 C16 120.4(5)
C12 C11 C10 119.9(5)
C16 C11 C10 119.6(4)
C11 C12 C13 119.0(6)
C11 C12 H12A 119.4
C13 C12 H12A 121.6
C14 C13 C12 118.4(7)
C14 C13 H13A 121.1
C12 C13 H13A 120.5
C13 C14 C15 128.3(8)
C13 C14 H14A 115.9
C15 C14 H14A 115.8
C14 C15 C16 117.4(7)
C14 C15 H15A 122.3
C16 C15 H15A 120.3
C11 C16 C15 116.3(5)
C11 C16 H16A 120.7
C15 C16 H16A 122.9
C18 C17 C22 118.8(3)
C18 C17 C8 119.0(3)
C22 C17 C8 122.1(3)
C17 C18 C19 120.6(4)
C17 C18 H18A 119.5
C19 C18 H18A 119.9
C20 C19 C18 119.9(4)
C20 C19 H19A 120.1
C18 C19 H19A 120.0
C21 C20 C19 119.6(4)
C21 C20 H20A 120.7
C19 C20 H20A 119.7
C20 C21 C22 120.9(4)
C20 C21 H21A 119.3
C22 C21 H21A 119.8
C21 C22 C17 120.3(4)
C21 C22 H22A 120.2
C17 C22 H22A 119.4
F2 C23 F3 106.2(4)
F2 C23 F1 107.9(4)
F3 C23 F1 107.2(4)
F2 C23 C24 112.5(4)
F3 C23 C24 112.1(4)
F1 C23 C24 110.7(4)
C25 C24 N1 121.0(3)
C25 C24 C23 124.8(4)
N1 C24 C23 114.1(4)
C24 C25 C26 129.1(4)
C24 C25 H25A 115.7
C26 C25 H25A 115.2
O3 C26 O4 123.7(5)
O3 C26 C25 126.6(6)
O4 C26 C25 109.7(4)
O4 C27 H27A 108.2
O4 C27 H27B 109.8
H27A C27 H27B 109.5
O4 C27 H27C 110.4
H27A C27 H27C 109.5
H27B C27 H27C 109.5

loop_
_geom_bond_atom_site_label_1
_geom_bond_atom_site_label_2
_geom_bond_distance
S1 O2 1.416(3)
S1 O1 1.427(3)
S1 N1 1.660(3)
S1 C5 1.750(4)
F1 C23 1.324(5)
F2 C23 1.314(6)
F3 C23 1.316(5)
O3 C26 1.195(6)
O4 C26 1.310(6)
O4 C27 1.452(6)
N1 C24 1.428(5)
N1 C8 1.495(4)
C1 C2 1.502(6)
C1 H1B 0.9600
C1 H1C 0.9600
C1 H1D 0.9601
C2 C3 1.359(6)
C2 C7 1.395(6)
C3 C4 1.388(6)
C3 H3A 0.9600
C4 C5 1.388(5)
C4 H4A 0.9600
C5 C6 1.376(5)
C6 C7 1.371(6)
C6 H6A 0.9599
C7 H7A 0.9601
C8 C9 1.467(5)
C8 C17 1.515(5)
C8 H8A 0.9599
C9 C10 1.188(5)
C10 C11 1.440(6)
C11 C12 1.378(7)
C11 C16 1.390(7)
C12 C13 1.421(9)
C12 H12A 0.9601
C13 C14 1.250(8)
C13 H13A 0.9600
C14 C15 1.303(8)
C14 H14A 0.9600
C15 C16 1.469(8)
C15 H15A 0.9600
C16 H16A 0.9601
C17 C18 1.377(5)
C17 C22 1.389(5)
C18 C19 1.389(6)
C18 H18A 0.9600
C19 C20 1.384(7)
C19 H19A 0.9599
C20 C21 1.361(6)
C20 H20A 0.9601
C21 C22 1.379(6)
C21 H21A 0.9599
C22 H22A 0.9600
C23 C24 1.527(6)
C24 C25 1.313(6)
C25 C26 1.476(6)
C25 H25A 0.9599
C27 H27A 0.9601
C27 H27B 0.9600
C27 H27C 0.9600
